data_7041371
loop_
_publ_author_name
'Nachtigall, Olaf'
'Hagenbach, Adelheid'
'Wiecko, Jelena'
'Lentz, Dieter'
'Abram, Ulrich'
'Spandl, Johann'

_publ_section_title
;
 Functional polyoxometalates from solvothermal reactions of VOSO4 with
 tripodal alkoxides - a study on the reactivity of different
 &quot;tris&quot; derivatives.
;
_journal_issue 2
_journal_name_full 'Dalton transactions (Cambridge, England : 2003)'
_journal_page_first 509
_journal_page_last 516
_journal_paper_doi 10.1039/c6dt03638d
_journal_volume 46
_journal_year 2017
_chemical_formula_moiety 'C20 H48 Br2 N2 O20 S2 V4'
_chemical_formula_sum 'C20 H48 Br2 N2 O20 S2 V4'
_chemical_formula_weight 1064.30
_space_group_crystal_system monoclinic
_space_group_IT_number 14
_space_group_name_Hall '-P 2ybc'
_space_group_name_H-M_alt 'P 1 21/c 1'
_symmetry_space_group_name_Hall '-P 2ybc'
_symmetry_space_group_name_H-M 'P 1 21/c 1'
_atom_sites_solution_hydrogens mixed
_atom_sites_solution_primary direct
_atom_sites_solution_secondary difmap
_audit_creation_method SHELXL-2014/7
_audit_update_record
;
2016-11-07 deposited with the CCDC.
2016-12-08 downloaded from the CCDC.
;
_cell_angle_alpha 90
_cell_angle_beta 91.738(7)
_cell_angle_gamma 90
_cell_formula_units_Z 4
_cell_length_a 22.978(2)
_cell_length_b 18.4636(13)
_cell_length_c 10.5713(9)
_cell_measurement_reflns_used 17008
_cell_measurement_temperature 210(2)
_cell_measurement_theta_max 29.21
_cell_measurement_theta_min 3.31
_cell_volume 4482.9(6)
_computing_cell_refinement 'STOE X-AREA'
_computing_data_collection 'STOE X-AREA'
_computing_data_reduction 'STOE X-RED'
_computing_molecular_graphics diamond
_computing_publication_material wingx
_computing_structure_refinement 'SHELXL-2014/7 (Sheldrick, 2014)'
_computing_structure_solution 'shelxs-97 (Sheldrick, 2008)'
_diffrn_ambient_temperature 210(2)
_diffrn_detector_area_resol_mean 6.67
_diffrn_measured_fraction_theta_full 0.990
_diffrn_measured_fraction_theta_max 0.959
_diffrn_measurement_device_type 'STOE IPDS 2T'
_diffrn_measurement_method 'rotation method'
_diffrn_radiation_type MoK\a
_diffrn_radiation_wavelength 0.71073
_diffrn_reflns_av_R_equivalents 0.1030
_diffrn_reflns_av_unetI/netI 0.1188
_diffrn_reflns_Laue_measured_fraction_full 0.990
_diffrn_reflns_Laue_measured_fraction_max 0.959
_diffrn_reflns_limit_h_max 30
_diffrn_reflns_limit_h_min -30
_diffrn_reflns_limit_k_max 25
_diffrn_reflns_limit_k_min -21
_diffrn_reflns_limit_l_max 14
_diffrn_reflns_limit_l_min -12
_diffrn_reflns_number 27903
_diffrn_reflns_point_group_measured_fraction_full 0.990
_diffrn_reflns_point_group_measured_fraction_max 0.959
_diffrn_reflns_theta_full 25.242
_diffrn_reflns_theta_max 29.343
_diffrn_reflns_theta_min 3.395
_diffrn_source 'fine-focus sealed tube'
_exptl_absorpt_coefficient_mu 2.749
_exptl_absorpt_correction_T_max 0.7370
_exptl_absorpt_correction_T_min 0.5459
_exptl_absorpt_correction_type integration
_exptl_absorpt_process_details 'STOE X-RED'
_exptl_crystal_colour blue
_exptl_crystal_density_diffrn 1.577
_exptl_crystal_description platelet
_exptl_crystal_F_000 2144
_exptl_crystal_size_max 0.32
_exptl_crystal_size_mid 0.18
_exptl_crystal_size_min 0.04
_refine_diff_density_max 1.640
_refine_diff_density_min -1.751
_refine_diff_density_rms 0.162
_refine_ls_extinction_method none
_refine_ls_goodness_of_fit_ref 0.925
_refine_ls_hydrogen_treatment constr
_refine_ls_matrix_type full
_refine_ls_number_parameters 452
_refine_ls_number_reflns 11602
_refine_ls_number_restraints 0
_refine_ls_restrained_S_all 0.925
_refine_ls_R_factor_all 0.1467
_refine_ls_R_factor_gt 0.0923
_refine_ls_shift/su_max 0.001
_refine_ls_shift/su_mean 0.000
_refine_ls_structure_factor_coef Fsqd
_refine_ls_weighting_details 'w=1/[\s^2^(Fo^2^)+(0.1621P)^2^] where P=(Fo^2^+2Fc^2^)/3'
_refine_ls_weighting_scheme calc
_refine_ls_wR_factor_gt 0.2437
_refine_ls_wR_factor_ref 0.2776
_reflns_Friedel_coverage 0.000
_reflns_number_gt 5760
_reflns_number_total 11602
_reflns_threshold_expression 'I > 2\s(I)'
_cod_data_source_file c6dt03638d2.cif
_cod_data_source_block shelx
_cod_depositor_comments 'Adding full bibliography for 7041370--7041376.cif.'
_cod_database_code 7041371
_shelx_shelxl_version_number 2014/7
_shelx_space_group_comment
;
The symmetry employed for this shelxl refinement is uniquely defined
by the following loop, which should always be used as a source of
symmetry information in preference to the above space-group names.
They are only intended as comments.
;

loop_
_space_group_symop_operation_xyz
'x, y, z'
'-x, y+1/2, -z+1/2'
'-x, -y, -z'
'x, -y-1/2, z-1/2'

loop_
_atom_site_label
_atom_site_type_symbol
_atom_site_fract_x
_atom_site_fract_y
_atom_site_fract_z
_atom_site_U_iso_or_equiv
_atom_site_adp_type
_atom_site_occupancy
_atom_site_site_symmetry_order
_atom_site_calc_flag
_atom_site_refinement_flags_posn
_atom_site_refinement_flags_adp
C6 C 0.0379(4) 1.0804(6) 0.9188(10) 0.063(3) Uani 1 1 d . .
H6A H 0.0568 1.1234 0.9504 0.095 Uiso 1 1 calc R U
H6B H 0.0000 1.0926 0.8845 0.095 Uiso 1 1 calc R U
H6C H 0.0341 1.0463 0.9866 0.095 Uiso 1 1 calc R U
O14 O 0.0724(3) 1.0486(3) 0.8205(6) 0.0500(14) Uani 1 1 d . .
H14X H 0.1135 1.0617 0.8553 0.075 Uiso 1 1 d . U
V1 V 0.03917(5) 0.93593(7) 0.42043(12) 0.0331(3) Uani 1 1 d . .
V2 V 0.05072(5) 0.95628(7) 0.72340(13) 0.0376(3) Uani 1 1 d . .
S1 S 0.16468(8) 0.92464(10) 0.5636(2) 0.0434(5) Uani 1 1 d . .
O11 O 0.0332(3) 0.8668(3) 0.3315(6) 0.0497(14) Uani 1 1 d . .
O12 O 0.0346(2) 0.8861(3) 0.5862(5) 0.0368(11) Uani 1 1 d . .
O13 O 0.0472(2) 0.9043(4) 0.8426(6) 0.0503(14) Uani 1 1 d . .
O15 O 0.04328(19) 1.0337(3) 0.5579(5) 0.0328(10) Uani 1 1 d . .
O20 O 0.1355(2) 0.9538(3) 0.6774(6) 0.0459(13) Uani 1 1 d . .
O21 O 0.1267(2) 0.9420(3) 0.4481(6) 0.0451(13) Uani 1 1 d . .
O22 O 0.1738(2) 0.8477(3) 0.5732(8) 0.0606(19) Uani 1 1 d . .
O23 O 0.2188(2) 0.9643(3) 0.5528(7) 0.0567(17) Uani 1 1 d . .
O24 O 0.0344(2) 1.0164(3) 0.2921(5) 0.0361(11) Uani 1 1 d . .
V3 V 0.44953(6) 0.95279(8) 0.21441(14) 0.0432(3) Uani 1 1 d . .
V4 V 0.46305(5) 0.93503(7) -0.08715(13) 0.0379(3) Uani 1 1 d . .
S2 S 0.33658(8) 0.92017(11) 0.0346(2) 0.0454(5) Uani 1 1 d . .
O2 O 0.4682(2) 0.8844(3) 0.0797(6) 0.0444(13) Uani 1 1 d . .
O3 O 0.4540(3) 0.8996(4) 0.3321(6) 0.0569(16) Uani 1 1 d . .
O4 O 0.4709(2) 0.8671(3) -0.1776(6) 0.0470(13) Uani 1 1 d . .
O5 O 0.3761(2) 0.9373(3) -0.0732(6) 0.0462(14) Uani 1 1 d . .
O6 O 0.45540(19) 1.0311(3) 0.0529(5) 0.0359(11) Uani 1 1 d . .
O7 O 0.3661(3) 0.9460(4) 0.1542(6) 0.0570(16) Uani 1 1 d . .
O8 O 0.3249(2) 0.8440(3) 0.0398(8) 0.0596(18) Uani 1 1 d . .
O9 O 0.2834(2) 0.9626(4) 0.0157(8) 0.0605(17) Uani 1 1 d . .
O10 O 0.5337(2) 0.9836(3) 0.2123(5) 0.0387(11) Uani 1 1 d . .
N1 N 0.1503(3) 0.6598(3) 0.5796(6) 0.0349(13) Uani 1 1 d . .
N2 N 0.3540(3) 0.6601(3) 0.0670(6) 0.0359(13) Uani 1 1 d . .
C18 C 0.4091(3) 0.7028(4) 0.0626(9) 0.0421(18) Uani 1 1 d . .
H18A H 0.4318 0.6948 0.1390 0.063 Uiso 1 1 calc R U
H18B H 0.4309 0.6877 -0.0088 0.063 Uiso 1 1 calc R U
H18C H 0.4000 0.7534 0.0549 0.063 Uiso 1 1 calc R U
C19 C 0.3676(3) 0.5803(4) 0.0766(9) 0.0447(18) Uani 1 1 d . .
H19A H 0.3899 0.5711 0.1532 0.067 Uiso 1 1 calc R U
H19B H 0.3320 0.5533 0.0777 0.067 Uiso 1 1 calc R U
H19C H 0.3896 0.5657 0.0052 0.067 Uiso 1 1 calc R U
C17 C 0.3194(3) 0.6732(5) -0.0521(8) 0.0431(18) Uani 1 1 d . .
H17A H 0.3418 0.6590 -0.1232 0.065 Uiso 1 1 calc R U
H17B H 0.2841 0.6454 -0.0511 0.065 Uiso 1 1 calc R U
H17C H 0.3101 0.7238 -0.0587 0.065 Uiso 1 1 calc R U
C20 C 0.3212(3) 0.6814(5) 0.1805(9) 0.0457(19) Uani 1 1 d . .
H20A H 0.3446 0.6723 0.2555 0.068 Uiso 1 1 calc R U
H20B H 0.3118 0.7321 0.1758 0.068 Uiso 1 1 calc R U
H20C H 0.2859 0.6537 0.1835 0.068 Uiso 1 1 calc R U
C14 C 0.0945(3) 0.7016(4) 0.5798(9) 0.047(2) Uani 1 1 d . .
H14A H 0.0702 0.6871 0.5088 0.070 Uiso 1 1 calc R U
H14B H 0.0748 0.6920 0.6568 0.070 Uiso 1 1 calc R U
H14C H 0.1027 0.7524 0.5740 0.070 Uiso 1 1 calc R U
C13 C 0.1385(4) 0.5791(4) 0.5868(10) 0.050(2) Uani 1 1 d . .
H13A H 0.1145 0.5646 0.5152 0.075 Uiso 1 1 calc R U
H13B H 0.1747 0.5532 0.5862 0.075 Uiso 1 1 calc R U
H13C H 0.1188 0.5684 0.6634 0.075 Uiso 1 1 calc R U
C15 C 0.1793(3) 0.6748(5) 0.4595(8) 0.0447(18) Uani 1 1 d . .
H15A H 0.1545 0.6595 0.3897 0.067 Uiso 1 1 calc R U
H15B H 0.1867 0.7258 0.4527 0.067 Uiso 1 1 calc R U
H15C H 0.2154 0.6488 0.4579 0.067 Uiso 1 1 calc R U
C16 C 0.1872(4) 0.6826(5) 0.6890(9) 0.056(2) Uani 1 1 d . .
H16A H 0.1675 0.6723 0.7658 0.085 Uiso 1 1 calc R U
H16B H 0.2234 0.6567 0.6888 0.085 Uiso 1 1 calc R U
H16C H 0.1946 0.7336 0.6836 0.085 Uiso 1 1 calc R U
O26 O 0.4230(3) 1.0432(4) 0.3114(6) 0.0545(15) Uani 1 1 d . .
H26 H 0.3876 1.0638 0.2864 0.065 Uiso 1 1 calc R U
C1 C 0.0830(3) 1.0909(4) 0.5300(7) 0.0356(15) Uani 1 1 d . .
H1A H 0.1223 1.0716 0.5330 0.043 Uiso 1 1 calc R U
H1B H 0.0807 1.1276 0.5953 0.043 Uiso 1 1 calc R U
C3 C 0.0764(3) 1.0726(4) 0.2905(8) 0.0393(16) Uani 1 1 d . .
H3A H 0.0718 1.0990 0.2115 0.047 Uiso 1 1 calc R U
H3B H 0.1150 1.0512 0.2932 0.047 Uiso 1 1 calc R U
C10 C 0.4144(3) 1.0875(4) 0.0207(8) 0.0428(17) Uani 1 1 d . .
H10A H 0.4155 1.1237 0.0873 0.051 Uiso 1 1 calc R U
H10B H 0.3755 1.0670 0.0166 0.051 Uiso 1 1 calc R U
C8 C 0.5159(3) 0.8351(4) 0.0990(8) 0.0406(17) Uani 1 1 d . .
H8A H 0.5160 0.8003 0.0304 0.049 Uiso 1 1 calc R U
H8B H 0.5111 0.8088 0.1774 0.049 Uiso 1 1 calc R U
C12 C 0.4545(5) 1.0764(6) 0.4132(10) 0.066(3) Uani 1 1 d . .
H12A H 0.4331 1.1175 0.4424 0.099 Uiso 1 1 calc R U
H12B H 0.4598 1.0423 0.4811 0.099 Uiso 1 1 calc R U
H12C H 0.4918 1.0919 0.3850 0.099 Uiso 1 1 calc R U
C5 C 0.1188(3) 1.1832(5) 0.3917(9) 0.0479(19) Uani 1 1 d . .
H5A H 0.1562 1.1588 0.3924 0.057 Uiso 1 1 calc R U
H5B H 0.1181 1.2135 0.4667 0.057 Uiso 1 1 calc R U
C2 C 0.0716(3) 1.1263(4) 0.4018(7) 0.0333(15) Uani 1 1 d . .
C4 C -0.0118(3) 0.8361(4) 0.6000(8) 0.0354(15) Uani 1 1 d . .
H4A H -0.0062 0.8102 0.6793 0.042 Uiso 1 1 calc R U
H4B H -0.0111 0.8010 0.5319 0.042 Uiso 1 1 calc R U
C9 C 0.4263(3) 1.1242(4) -0.1047(8) 0.0432(17) Uani 1 1 d . .
C7 C 0.5764(3) 0.9272(5) 0.2174(8) 0.0454(18) Uani 1 1 d . .
H7A H 0.5715 0.8994 0.2941 0.055 Uiso 1 1 calc R U
H7B H 0.6148 0.9491 0.2227 0.055 Uiso 1 1 calc R U
C11 C 0.3764(4) 1.1798(5) -0.1226(10) 0.056(2) Uani 1 1 d . .
H11A H 0.3735 1.2090 -0.0456 0.067 Uiso 1 1 d . U
H11B H 0.3396 1.1543 -0.1330 0.067 Uiso 1 1 d . U
Br1 Br 0.11396(6) 1.24498(6) 0.24603(13) 0.0779(4) Uani 1 1 d . .
Br2 Br 0.38136(7) 1.24566(8) -0.26019(16) 0.1010(5) Uani 1 1 d . .

loop_
_atom_site_aniso_label
_atom_site_aniso_U_11
_atom_site_aniso_U_22
_atom_site_aniso_U_33
_atom_site_aniso_U_23
_atom_site_aniso_U_13
_atom_site_aniso_U_12
C6 0.082(6) 0.063(6) 0.046(6) -0.025(5) 0.009(5) 0.004(5)
O14 0.067(3) 0.049(3) 0.034(3) -0.002(3) -0.001(2) -0.007(3)
V1 0.0420(6) 0.0284(6) 0.0291(6) -0.0031(5) 0.0032(4) 0.0061(5)
V2 0.0447(6) 0.0377(7) 0.0300(7) 0.0047(6) -0.0054(5) 0.0027(5)
S1 0.0358(8) 0.0315(9) 0.0626(14) 0.0037(9) -0.0016(8) 0.0055(7)
O11 0.074(4) 0.034(3) 0.042(3) -0.010(3) 0.012(3) 0.007(3)
O12 0.038(2) 0.039(3) 0.034(3) 0.001(2) -0.0036(19) 0.004(2)
O13 0.055(3) 0.062(4) 0.033(3) 0.010(3) -0.010(2) -0.001(3)
O15 0.042(2) 0.026(2) 0.030(3) -0.001(2) -0.0022(19) -0.0001(19)
O20 0.044(3) 0.042(3) 0.052(4) 0.002(3) 0.000(2) 0.000(2)
O21 0.047(3) 0.038(3) 0.051(4) 0.003(3) 0.008(2) 0.007(2)
O22 0.054(3) 0.025(3) 0.102(6) 0.007(3) -0.005(3) 0.010(2)
O23 0.046(3) 0.043(3) 0.081(5) -0.002(3) 0.003(3) -0.001(2)
O24 0.044(2) 0.034(3) 0.030(3) -0.007(2) 0.002(2) 0.003(2)
V3 0.0511(7) 0.0457(8) 0.0331(7) 0.0048(6) 0.0036(5) -0.0107(6)
V4 0.0439(6) 0.0361(7) 0.0334(7) -0.0017(6) -0.0024(5) -0.0112(5)
S2 0.0380(9) 0.0373(10) 0.0609(14) 0.0026(9) 0.0001(8) -0.0093(7)
O2 0.045(3) 0.040(3) 0.049(4) 0.000(3) 0.003(2) -0.010(2)
O3 0.068(4) 0.062(4) 0.041(4) 0.014(3) 0.008(3) -0.009(3)
O4 0.059(3) 0.042(3) 0.039(3) -0.006(3) -0.009(2) -0.009(2)
O5 0.038(2) 0.046(3) 0.055(4) -0.002(3) -0.008(2) -0.014(2)
O6 0.035(2) 0.035(3) 0.037(3) 0.004(2) -0.0012(19) -0.0069(19)
O7 0.060(3) 0.068(4) 0.043(4) 0.002(3) 0.002(3) -0.016(3)
O8 0.048(3) 0.033(3) 0.097(6) 0.012(3) -0.005(3) -0.007(2)
O9 0.050(3) 0.049(4) 0.082(5) 0.001(4) -0.001(3) -0.004(3)
O10 0.045(3) 0.042(3) 0.030(3) 0.001(2) 0.000(2) -0.006(2)
N1 0.047(3) 0.024(3) 0.034(3) 0.006(3) -0.002(2) 0.003(2)
N2 0.048(3) 0.029(3) 0.031(3) 0.002(3) -0.002(2) 0.000(2)
C18 0.039(3) 0.032(4) 0.055(5) -0.001(4) 0.000(3) 0.001(3)
C19 0.051(4) 0.034(4) 0.049(5) -0.005(4) 0.006(3) 0.001(3)
C17 0.044(4) 0.044(4) 0.040(4) -0.003(4) -0.009(3) -0.003(3)
C20 0.048(4) 0.043(4) 0.047(5) 0.000(4) 0.016(3) 0.004(3)
C14 0.045(4) 0.036(4) 0.061(6) -0.006(4) 0.016(4) 0.000(3)
C13 0.062(5) 0.027(4) 0.061(6) -0.004(4) -0.004(4) -0.004(3)
C15 0.054(4) 0.048(5) 0.032(4) 0.002(4) 0.008(3) 0.011(3)
C16 0.075(5) 0.052(5) 0.042(5) 0.003(4) -0.016(4) -0.006(4)
O26 0.062(3) 0.064(4) 0.038(3) -0.010(3) 0.000(3) 0.008(3)
C1 0.042(3) 0.036(4) 0.029(4) -0.001(3) -0.004(3) 0.001(3)
C3 0.044(4) 0.040(4) 0.034(4) 0.007(3) 0.007(3) -0.001(3)
C10 0.055(4) 0.038(4) 0.035(4) 0.003(3) 0.002(3) 0.000(3)
C8 0.050(4) 0.032(4) 0.039(4) 0.007(3) 0.000(3) -0.008(3)
C12 0.097(7) 0.057(6) 0.043(6) -0.014(5) 0.004(5) 0.001(5)
C5 0.044(4) 0.042(4) 0.057(6) 0.007(4) 0.003(3) 0.002(3)
C2 0.040(3) 0.023(3) 0.037(4) 0.001(3) 0.005(3) 0.001(2)
C4 0.036(3) 0.033(4) 0.038(4) 0.004(3) -0.001(3) 0.007(3)
C9 0.053(4) 0.038(4) 0.038(4) 0.002(3) -0.009(3) -0.005(3)
C7 0.050(4) 0.053(5) 0.033(4) 0.003(4) -0.006(3) -0.004(4)
C11 0.062(5) 0.048(5) 0.056(6) 0.002(4) -0.011(4) 0.000(4)
Br1 0.1105(9) 0.0578(7) 0.0655(8) 0.0173(6) 0.0074(6) -0.0129(6)
Br2 0.1348(12) 0.0761(9) 0.0913(12) 0.0299(8) -0.0069(9) 0.0065(8)

loop_
_atom_type_symbol
_atom_type_description
_atom_type_scat_dispersion_real
_atom_type_scat_dispersion_imag
_atom_type_scat_source
O O 0.0106 0.0060 'International Tables Vol C Tables 4.2.6.8 and 6.1.1.4'
S S 0.1246 0.1234 'International Tables Vol C Tables 4.2.6.8 and 6.1.1.4'
V V 0.3005 0.5294 'International Tables Vol C Tables 4.2.6.8 and 6.1.1.4'
N N 0.0061 0.0033 'International Tables Vol C Tables 4.2.6.8 and 6.1.1.4'
C C 0.0033 0.0016 'International Tables Vol C Tables 4.2.6.8 and 6.1.1.4'
Br Br -0.2901 2.4595 'International Tables Vol C Tables 4.2.6.8 and 6.1.1.4'
H H 0.0000 0.0000 'International Tables Vol C Tables 4.2.6.8 and 6.1.1.4'

loop_
_geom_angle_atom_site_label_1
_geom_angle_atom_site_label_2
_geom_angle_atom_site_label_3
_geom_angle
_geom_angle_site_symmetry_1
_geom_angle_site_symmetry_3
O14 C6 H6A 109.5 . .
O14 C6 H6B 109.5 . .
H6A C6 H6B 109.5 . .
O14 C6 H6C 109.5 . .
H6A C6 H6C 109.5 . .
H6B C6 H6C 109.5 . .
C6 O14 V2 124.6(6) . .
C6 O14 H14X 99.4 . .
V2 O14 H14X 125.6 . .
O11 V1 O12 98.3(3) . .
O11 V1 O15 103.2(3) . 3_576
O12 V1 O15 87.3(2) . 3_576
O11 V1 O24 101.1(3) . .
O12 V1 O24 159.1(2) . .
O15 V1 O24 80.7(2) 3_576 .
O11 V1 O21 101.4(3) . .
O12 V1 O21 88.7(2) . .
O15 V1 O21 155.4(2) 3_576 .
O24 V1 O21 95.1(2) . .
O11 V1 O15 176.4(3) . .
O12 V1 O15 79.0(2) . .
O15 V1 O15 74.3(2) 3_576 .
O24 V1 O15 81.26(19) . .
O21 V1 O15 81.1(2) . .
O13 V2 O12 100.0(3) . .
O13 V2 O24 98.2(3) . 3_576
O12 V2 O24 86.8(2) . 3_576
O13 V2 O20 104.5(3) . .
O12 V2 O20 88.2(2) . .
O24 V2 O20 157.3(2) 3_576 .
O13 V2 O14 97.0(3) . .
O12 V2 O14 162.8(2) . .
O24 V2 O14 93.0(2) 3_576 .
O20 V2 O14 85.3(2) . .
O13 V2 O15 172.4(2) . .
O12 V2 O15 80.7(2) . .
O24 V2 O15 74.29(19) 3_576 .
O20 V2 O15 83.1(2) . .
O14 V2 O15 82.7(2) . .
O22 S1 O23 112.3(4) . .
O22 S1 O20 111.5(4) . .
O23 S1 O20 106.8(4) . .
O22 S1 O21 110.2(4) . .
O23 S1 O21 107.7(4) . .
O20 S1 O21 108.2(3) . .
C4 O12 V2 118.4(4) . .
C4 O12 V1 116.8(4) . .
V2 O12 V1 109.4(3) . .
C1 O15 V1 115.5(4) . 3_576
C1 O15 V2 126.3(4) . .
V1 O15 V2 98.0(2) 3_576 .
C1 O15 V1 117.3(4) . .
V1 O15 V1 105.7(2) 3_576 .
V2 O15 V1 89.61(17) . .
S1 O20 V2 131.3(4) . .
S1 O21 V1 130.5(3) . .
C3 O24 V1 121.7(5) . .
C3 O24 V2 118.2(4) . 3_576
V1 O24 V2 105.8(2) . 3_576
O3 V3 O2 99.3(3) . .
O3 V3 O7 104.4(3) . .
O2 V3 O7 87.6(3) . .
O3 V3 O10 98.3(3) . .
O2 V3 O10 86.7(2) . .
O7 V3 O10 157.2(3) . .
O3 V3 O26 97.1(3) . .
O2 V3 O26 163.3(3) . .
O7 V3 O26 85.1(3) . .
O10 V3 O26 94.3(2) . .
O3 V3 O6 172.6(3) . .
O2 V3 O6 81.0(2) . .
O7 V3 O6 83.0(2) . .
O10 V3 O6 74.34(19) . .
O26 V3 O6 83.2(2) . .
O4 V4 O2 99.1(3) . .
O4 V4 O6 103.5(3) . 3_675
O2 V4 O6 87.5(2) . 3_675
O4 V4 O10 100.8(3) . 3_675
O2 V4 O10 158.7(2) . 3_675
O6 V4 O10 80.3(2) 3_675 3_675
O4 V4 O5 101.0(3) . .
O2 V4 O5 88.7(2) . .
O6 V4 O5 155.5(2) 3_675 .
O10 V4 O5 95.2(2) 3_675 .
O4 V4 O6 176.8(3) . .
O2 V4 O6 78.3(2) . .
O6 V4 O6 74.6(2) 3_675 .
O10 V4 O6 81.6(2) 3_675 .
O5 V4 O6 80.9(2) . .
O8 S2 O9 112.0(4) . .
O8 S2 O7 111.2(4) . .
O9 S2 O7 107.5(4) . .
O8 S2 O5 110.6(4) . .
O9 S2 O5 107.7(4) . .
O7 S2 O5 107.7(3) . .
C8 O2 V3 119.2(5) . .
C8 O2 V4 116.5(4) . .
V3 O2 V4 109.4(3) . .
S2 O5 V4 132.3(4) . .
C10 O6 V4 114.9(4) . 3_675
C10 O6 V3 126.3(4) . .
V4 O6 V3 98.1(2) 3_675 .
C10 O6 V4 117.7(5) . .
V4 O6 V4 105.4(2) 3_675 .
V3 O6 V4 89.99(19) . .
S2 O7 V3 133.9(4) . .
C7 O10 V4 122.0(5) . 3_675
C7 O10 V3 116.8(5) . .
V4 O10 V3 105.9(2) 3_675 .
C16 N1 C15 111.0(7) . .
C16 N1 C14 108.9(7) . .
C15 N1 C14 108.2(6) . .
C16 N1 C13 109.9(7) . .
C15 N1 C13 108.2(6) . .
C14 N1 C13 110.6(6) . .
C17 N2 C20 111.6(6) . .
C17 N2 C18 108.6(6) . .
C20 N2 C18 109.6(6) . .
C17 N2 C19 108.7(6) . .
C20 N2 C19 108.2(6) . .
C18 N2 C19 110.1(6) . .
N2 C18 H18A 109.5 . .
N2 C18 H18B 109.5 . .
H18A C18 H18B 109.5 . .
N2 C18 H18C 109.5 . .
H18A C18 H18C 109.5 . .
H18B C18 H18C 109.5 . .
N2 C19 H19A 109.5 . .
N2 C19 H19B 109.5 . .
H19A C19 H19B 109.5 . .
N2 C19 H19C 109.5 . .
H19A C19 H19C 109.5 . .
H19B C19 H19C 109.5 . .
N2 C17 H17A 109.5 . .
N2 C17 H17B 109.5 . .
H17A C17 H17B 109.5 . .
N2 C17 H17C 109.5 . .
H17A C17 H17C 109.5 . .
H17B C17 H17C 109.5 . .
N2 C20 H20A 109.5 . .
N2 C20 H20B 109.5 . .
H20A C20 H20B 109.5 . .
N2 C20 H20C 109.5 . .
H20A C20 H20C 109.5 . .
H20B C20 H20C 109.5 . .
N1 C14 H14A 109.5 . .
N1 C14 H14B 109.5 . .
H14A C14 H14B 109.5 . .
N1 C14 H14C 109.5 . .
H14A C14 H14C 109.5 . .
H14B C14 H14C 109.5 . .
N1 C13 H13A 109.5 . .
N1 C13 H13B 109.5 . .
H13A C13 H13B 109.5 . .
N1 C13 H13C 109.5 . .
H13A C13 H13C 109.5 . .
H13B C13 H13C 109.5 . .
N1 C15 H15A 109.5 . .
N1 C15 H15B 109.5 . .
H15A C15 H15B 109.5 . .
N1 C15 H15C 109.5 . .
H15A C15 H15C 109.5 . .
H15B C15 H15C 109.5 . .
N1 C16 H16A 109.5 . .
N1 C16 H16B 109.5 . .
H16A C16 H16B 109.5 . .
N1 C16 H16C 109.5 . .
H16A C16 H16C 109.5 . .
H16B C16 H16C 109.5 . .
C12 O26 V3 125.3(6) . .
C12 O26 H26 117.4 . .
V3 O26 H26 117.4 . .
O15 C1 C2 114.0(6) . .
O15 C1 H1A 108.8 . .
C2 C1 H1A 108.8 . .
O15 C1 H1B 108.8 . .
C2 C1 H1B 108.8 . .
H1A C1 H1B 107.6 . .
O24 C3 C2 113.3(6) . .
O24 C3 H3A 108.9 . .
C2 C3 H3A 108.9 . .
O24 C3 H3B 108.9 . .
C2 C3 H3B 108.9 . .
H3A C3 H3B 107.7 . .
O6 C10 C9 113.3(6) . .
O6 C10 H10A 108.9 . .
C9 C10 H10A 108.9 . .
O6 C10 H10B 108.9 . .
C9 C10 H10B 108.9 . .
H10A C10 H10B 107.7 . .
O2 C8 C9 110.7(6) . 3_675
O2 C8 H8A 109.5 . .
C9 C8 H8A 109.5 3_675 .
O2 C8 H8B 109.5 . .
C9 C8 H8B 109.5 3_675 .
H8A C8 H8B 108.1 . .
O26 C12 H12A 109.5 . .
O26 C12 H12B 109.5 . .
H12A C12 H12B 109.5 . .
O26 C12 H12C 109.5 . .
H12A C12 H12C 109.5 . .
H12B C12 H12C 109.5 . .
C2 C5 Br1 116.4(6) . .
C2 C5 H5A 108.2 . .
Br1 C5 H5A 108.2 . .
C2 C5 H5B 108.2 . .
Br1 C5 H5B 108.2 . .
H5A C5 H5B 107.3 . .
C5 C2 C1 104.8(6) . .
C5 C2 C4 109.0(6) . 3_576
C1 C2 C4 109.6(6) . 3_576
C5 C2 C3 108.9(6) . .
C1 C2 C3 112.9(6) . .
C4 C2 C3 111.4(6) 3_576 .
O12 C4 C2 112.2(6) . 3_576
O12 C4 H4A 109.2 . .
C2 C4 H4A 109.2 3_576 .
O12 C4 H4B 109.2 . .
C2 C4 H4B 109.2 3_576 .
H4A C4 H4B 107.9 . .
C10 C9 C7 113.6(7) . 3_675
C10 C9 C8 111.4(7) . 3_675
C7 C9 C8 110.6(7) 3_675 3_675
C10 C9 C11 104.5(7) . .
C7 C9 C11 107.8(7) 3_675 .
C8 C9 C11 108.7(7) 3_675 .
O10 C7 C9 114.4(6) . 3_675
O10 C7 H7A 108.7 . .
C9 C7 H7A 108.7 3_675 .
O10 C7 H7B 108.7 . .
C9 C7 H7B 108.7 3_675 .
H7A C7 H7B 107.6 . .
C9 C11 Br2 117.1(7) . .
C9 C11 H11A 109.4 . .
Br2 C11 H11A 106.9 . .
C9 C11 H11B 109.4 . .
Br2 C11 H11B 107.2 . .
H11A C11 H11B 106.3 . .

loop_
_geom_bond_atom_site_label_1
_geom_bond_atom_site_label_2
_geom_bond_distance
_geom_bond_site_symmetry_2
C6 O14 1.450(11) .
C6 H6A 0.9600 .
C6 H6B 0.9600 .
C6 H6C 0.9600 .
O14 V2 2.043(6) .
O14 H14X 1.0325 .
V1 O11 1.589(6) .
V1 O12 1.985(5) .
V1 O15 1.996(5) 3_576
V1 O24 2.012(5) .
V1 O21 2.028(5) .
V1 O15 2.318(5) .
V2 O13 1.588(6) .
V2 O12 1.971(5) .
V2 O24 2.022(5) 3_576
V2 O20 2.022(5) .
V2 O15 2.262(5) .
S1 O22 1.440(6) .
S1 O23 1.451(6) .
S1 O20 1.495(6) .
S1 O21 1.513(6) .
O12 C4 1.422(8) .
O15 C1 1.431(9) .
O15 V1 1.995(5) 3_576
O24 C3 1.417(9) .
O24 V2 2.022(5) 3_576
V3 O3 1.586(6) .
V3 O2 1.960(6) .
V3 O7 2.006(6) .
V3 O10 2.016(5) .
V3 O26 2.060(6) .
V3 O6 2.245(5) .
V4 O4 1.590(6) .
V4 O2 1.996(6) .
V4 O6 1.998(5) 3_675
V4 O10 2.005(5) 3_675
V4 O5 2.009(5) .
V4 O6 2.321(6) .
S2 O8 1.432(6) .
S2 O9 1.460(6) .
S2 O7 1.495(7) .
S2 O5 1.512(6) .
O2 C8 1.435(9) .
O6 C10 1.437(9) .
O6 V4 1.998(5) 3_675
O10 C7 1.431(10) .
O10 V4 2.005(5) 3_675
N1 C16 1.473(11) .
N1 C15 1.477(9) .
N1 C14 1.497(9) .
N1 C13 1.517(10) .
N2 C17 1.488(10) .
N2 C20 1.490(10) .
N2 C18 1.493(9) .
N2 C19 1.509(10) .
C18 H18A 0.9600 .
C18 H18B 0.9600 .
C18 H18C 0.9600 .
C19 H19A 0.9600 .
C19 H19B 0.9600 .
C19 H19C 0.9600 .
C17 H17A 0.9600 .
C17 H17B 0.9600 .
C17 H17C 0.9600 .
C20 H20A 0.9600 .
C20 H20B 0.9600 .
C20 H20C 0.9600 .
C14 H14A 0.9600 .
C14 H14B 0.9600 .
C14 H14C 0.9600 .
C13 H13A 0.9600 .
C13 H13B 0.9600 .
C13 H13C 0.9600 .
C15 H15A 0.9600 .
C15 H15B 0.9600 .
C15 H15C 0.9600 .
C16 H16A 0.9600 .
C16 H16B 0.9600 .
C16 H16C 0.9600 .
O26 C12 1.417(12) .
O26 H26 0.9300 .
C1 C2 1.521(10) .
C1 H1A 0.9700 .
C1 H1B 0.9700 .
C3 C2 1.545(11) .
C3 H3A 0.9700 .
C3 H3B 0.9700 .
C10 C9 1.521(11) .
C10 H10A 0.9700 .
C10 H10B 0.9700 .
C8 C9 1.526(10) 3_675
C8 H8A 0.9700 .
C8 H8B 0.9700 .
C12 H12A 0.9600 .
C12 H12B 0.9600 .
C12 H12C 0.9600 .
C5 C2 1.517(10) .
C5 Br1 1.917(9) .
C5 H5A 0.9700 .
C5 H5B 0.9700 .
C2 C4 1.539(9) 3_576
C4 C2 1.539(9) 3_576
C4 H4A 0.9700 .
C4 H4B 0.9700 .
C9 C7 1.524(12) 3_675
C9 C8 1.526(10) 3_675
C9 C11 1.547(12) .
C7 C9 1.524(12) 3_675
C7 H7A 0.9700 .
C7 H7B 0.9700 .
C11 Br2 1.902(10) .
C11 H11A 0.9800 .
C11 H11B 0.9714 .
